data_4304911
loop_
_publ_author_name
'Sanjit Konar'
'Abraham Clearfield'

_publ_contact_author
; 
'Abraham Clearfield'
;
_publ_contact_author_email clearfield@mail.chem.tamu.edu
_publ_contact_author_phone '+1 979 997 9299'
_publ_section_title
;
Mixed-Valent Dodecanuclear Vanadium Cluster Encapsulating Chloride Anions
and Its Reaction To Form a "Bowl"-Shaped Cluster
;
_journal_name_full 'Inorganic Chemistry'
_journal_page_first 3492
_journal_page_last 3494
_journal_paper_doi 10.1021/ic800013f
_journal_volume 47
_journal_year 2008
_chemical_formula_sum 'C124 H141 Cl2 N6 O63 P8 V12'
_chemical_formula_weight 3653.37
_chemical_name_systematic
; 
 ? 
;
_space_group_IT_number 2
_symmetry_cell_setting triclinic
_symmetry_space_group_name_Hall '-P 1'
_symmetry_space_group_name_H-M 'P -1'
_atom_sites_solution_hydrogens geom
_atom_sites_solution_primary direct
_atom_sites_solution_secondary difmap
_audit_creation_method SHELXL-97
_cell_angle_alpha 86.430(11)
_cell_angle_beta 81.083(10)
_cell_angle_gamma 78.355(11)
_cell_formula_units_Z 2
_cell_length_a 17.528(11)
_cell_length_b 19.255(12)
_cell_length_c 25.444(15)
_cell_measurement_temperature 110(2)
_cell_volume 8305(9)
_computing_cell_refinement 'Bruker SMART'
_computing_data_collection 'Bruker SMART'
_computing_data_reduction 'Bruker SAINT'
_computing_molecular_graphics 'Bruker SHELXTL'
_computing_publication_material 'Bruker SHELXTL'
_computing_structure_refinement 'SHELXL-97 (Sheldrick, 1997)'
_computing_structure_solution 'SHELXS-97 (Sheldrick, 1990)'
_diffrn_ambient_temperature 110(2)
_diffrn_measured_fraction_theta_full 0.988
_diffrn_measured_fraction_theta_max 0.988
_diffrn_measurement_device_type 'CCD area detector'
_diffrn_measurement_method 'phi and omega scans'
_diffrn_radiation_monochromator graphite
_diffrn_radiation_source 'fine-focus sealed tube'
_diffrn_radiation_type MoK\a
_diffrn_radiation_wavelength 0.71073
_diffrn_reflns_av_R_equivalents 0.0823
_diffrn_reflns_av_sigmaI/netI 0.1180
_diffrn_reflns_limit_h_max 19
_diffrn_reflns_limit_h_min -19
_diffrn_reflns_limit_k_max 20
_diffrn_reflns_limit_k_min -21
_diffrn_reflns_limit_l_max 27
_diffrn_reflns_limit_l_min -28
_diffrn_reflns_number 66876
_diffrn_reflns_theta_full 23.39
_diffrn_reflns_theta_max 23.39
_diffrn_reflns_theta_min 0.81
_exptl_absorpt_coefficient_mu 0.836
_exptl_absorpt_correction_T_max 0.839
_exptl_absorpt_correction_T_min 0.811
_exptl_absorpt_correction_type multi-scan
_exptl_absorpt_process_details 'Bruker SADABS V2.10'
_exptl_crystal_colour Green
_exptl_crystal_density_diffrn 1.461
_exptl_crystal_density_method 'not measured'
_exptl_crystal_description Cube
_exptl_crystal_F_000 3722
_exptl_crystal_size_max 0.25
_exptl_crystal_size_mid 0.22
_exptl_crystal_size_min 0.21
_refine_diff_density_max 2.051
_refine_diff_density_min -0.847
_refine_diff_density_rms 0.205
_refine_ls_extinction_method none
_refine_ls_goodness_of_fit_ref 1.070
_refine_ls_hydrogen_treatment constr
_refine_ls_matrix_type full
_refine_ls_number_parameters 1966
_refine_ls_number_reflns 23975
_refine_ls_number_restraints 207
_refine_ls_restrained_S_all 1.069
_refine_ls_R_factor_all 0.2076
_refine_ls_R_factor_gt 0.1353
_refine_ls_shift/su_max 2.263
_refine_ls_shift/su_mean 0.030
_refine_ls_structure_factor_coef Fsqd
_refine_ls_weighting_details 'calc w=1/[\s^2^(Fo^2^)+(0.1752P)^2^+189.8590P] where P=(Fo^2^+2Fc^2^)/3'
_refine_ls_weighting_scheme calc
_refine_ls_wR_factor_gt 0.3395
_refine_ls_wR_factor_ref 0.4024
_reflns_number_gt 13525
_reflns_number_total 23975
_reflns_threshold_expression >2sigma(I)
_cod_data_source_file ic800013f-file001.cif
_cod_data_source_block 1
_cod_depositor_comments
;
The following automatic conversions were performed:
'_exptl_absorpt_correction_type' value 'Multi-Scan' changed to
'multi-scan' according to
'/home/saulius/struct/CIF-dictionaries/cif_core.dic' dictionary named
'cif_core.dic' version 2.4.1 from 2010-06-29.

Automatic conversion script
Id: cif_fix_enum 1527 2010-12-29 10:47:43Z saulius 
;
_cod_database_code 4304911

loop_
_symmetry_equiv_pos_as_xyz
'x, y, z'
'-x, -y, -z'

loop_
_atom_site_label
_atom_site_type_symbol
_atom_site_fract_x
_atom_site_fract_y
_atom_site_fract_z
_atom_site_U_iso_or_equiv
_atom_site_adp_type
_atom_site_occupancy
_atom_site_symmetry_multiplicity
_atom_site_calc_flag
_atom_site_refinement_flags
_atom_site_disorder_assembly
_atom_site_disorder_group
V1 V 1.03726(13) 0.64642(15) 0.30956(10) 0.0346(7) Uani 1 1 d . . .
V2 V 1.01963(13) 0.84748(15) 0.19167(10) 0.0352(7) Uani 1 1 d . . .
V3 V 0.44155(14) 0.85443(16) 0.27932(11) 0.0427(8) Uani 1 1 d . . .
V4 V 0.79852(15) 0.70686(15) 0.08995(11) 0.0391(7) Uani 1 1 d . . .
V5 V 0.80235(15) 0.52538(15) 0.26980(11) 0.0391(7) Uani 1 1 d . . .
V6 V 0.70401(14) 0.77509(15) 0.40667(10) 0.0368(7) Uani 1 1 d . . .
V7 V 1.06484(14) 0.66946(15) 0.17394(11) 0.0380(7) Uani 1 1 d . . .
V8 V 0.99338(14) 0.82560(15) 0.32618(11) 0.0373(7) Uani 1 1 d . . .
V9 V 0.51794(15) 0.61483(17) 0.21280(11) 0.0466(8) Uani 1 1 d . . .
V10 V 0.71036(14) 0.95281(15) 0.22724(11) 0.0372(7) Uani 1 1 d . . .
V11 V 0.46880(14) 0.68915(16) 0.33577(11) 0.0427(8) Uani 1 1 d . . .
V12 V 0.49032(14) 0.78250(17) 0.15691(11) 0.0435(8) Uani 1 1 d . . .
Cl1 Cl 0.58081(19) 0.7377(2) 0.24674(15) 0.0405(10) Uani 1 1 d . . .
Cl2 Cl 0.92552(19) 0.7470(2) 0.24955(14) 0.0334(9) Uani 1 1 d . . .
P1 P 0.9837(2) 0.5443(2) 0.22964(16) 0.0364(10) Uani 1 1 d . . .
P2 P 0.9462(2) 0.7769(2) 0.10500(16) 0.0328(10) Uani 1 1 d . . .
P3 P 0.8786(2) 0.9472(2) 0.27028(16) 0.0358(10) Uani 1 1 d . . .
P4 P 0.5609(2) 0.9160(2) 0.18316(16) 0.0364(11) Uani 1 1 d . . .
P5 P 0.5218(2) 0.8211(2) 0.38564(16) 0.0391(11) Uani 1 1 d . . .
P6 P 0.6165(2) 0.5607(2) 0.31132(16) 0.0378(11) Uani 1 1 d . . .
P7 P 0.6303(2) 0.6548(3) 0.10832(17) 0.0424(12) Uani 1 1 d . . .
P8 P 0.8900(2) 0.7153(2) 0.39369(15) 0.0314(10) Uani 1 1 d . . .
C1 C 0.8967(9) 0.7096(9) 0.4640(7) 0.041(4) Uani 1 1 d . . .
H1 H 0.8569 0.7495 0.4790 0.049 Uiso 1 1 calc R . .
C2 C 0.8725(9) 0.6440(10) 0.4929(6) 0.042(4) Uani 1 1 d . . .
C3 C 0.9139(9) 0.5748(10) 0.4796(6) 0.043(4) Uani 1 1 d . . .
H3 H 0.9563 0.5681 0.4523 0.052 Uiso 1 1 calc R . .
C4 C 0.8899(10) 0.5175(10) 0.5077(8) 0.053(5) Uani 1 1 d . . .
H4 H 0.9167 0.4720 0.4988 0.063 Uiso 1 1 calc R . .
C5 C 0.8287(10) 0.5254(11) 0.5479(7) 0.056(6) Uani 1 1 d . . .
H5 H 0.8144 0.4856 0.5663 0.068 Uiso 1 1 calc R . .
C6 C 0.7878(11) 0.5917(13) 0.5615(8) 0.069(6) Uani 1 1 d . . .
H6 H 0.7466 0.5970 0.5897 0.083 Uiso 1 1 calc R . .
C7 C 0.8079(10) 0.6510(11) 0.5334(7) 0.053(5) Uani 1 1 d . . .
H7 H 0.7781 0.6958 0.5414 0.063 Uiso 1 1 calc R . .
C8 C 0.9735(9) 0.7245(9) 0.4748(7) 0.045(5) Uani 1 1 d . . .
C9 C 1.0449(8) 0.6792(9) 0.4589(7) 0.041(4) Uani 1 1 d . . .
H9 H 1.0462 0.6369 0.4426 0.049 Uiso 1 1 calc R . .
C10 C 1.1151(11) 0.6982(11) 0.4677(8) 0.058(6) Uani 1 1 d . . .
H10 H 1.1630 0.6694 0.4552 0.070 Uiso 1 1 calc R . .
C11 C 1.1150(11) 0.7565(12) 0.4937(8) 0.061(6) Uani 1 1 d . . .
H11 H 1.1619 0.7650 0.5022 0.073 Uiso 1 1 calc R . .
C12 C 1.0482(18) 0.8022(14) 0.5074(11) 0.098(10) Uani 1 1 d . . .
H12 H 1.0495 0.8460 0.5202 0.117 Uiso 1 1 calc R . .
C13 C 0.9754(12) 0.7846(11) 0.5024(8) 0.061(5) Uani 1 1 d . . .
H13 H 0.9287 0.8129 0.5176 0.073 Uiso 1 1 calc R . .
C14 C 0.9023(10) 1.0344(9) 0.2677(6) 0.040(4) Uani 1 1 d . . .
H14 H 0.9591 1.0275 0.2687 0.048 Uiso 1 1 calc R . .
C15 C 0.8608(15) 1.0822(11) 0.3145(8) 0.069(6) Uani 1 1 d U . .
C16 C 0.9046(19) 1.1254(13) 0.3342(9) 0.093(7) Uani 1 1 d U . .
H16 H 0.9575 1.1238 0.3213 0.112 Uiso 1 1 calc R . .
C17 C 0.860(2) 1.1765(13) 0.3790(9) 0.096(8) Uani 1 1 d U . .
H17 H 0.8873 1.2046 0.3940 0.115 Uiso 1 1 calc R . .
C18 C 0.783(2) 1.1815(17) 0.3965(10) 0.116(9) Uani 1 1 d U . .
H18 H 0.7587 1.2131 0.4230 0.139 Uiso 1 1 calc R . .
C19 C 0.740(2) 1.1395(14) 0.3755(10) 0.101(8) Uani 1 1 d U . .
H19 H 0.6867 1.1443 0.3872 0.122 Uiso 1 1 calc R . .
C20 C 0.7787(16) 1.0881(13) 0.3352(9) 0.083(7) Uani 1 1 d U . .
H20 H 0.7497 1.0589 0.3228 0.100 Uiso 1 1 calc R . .
C21 C 0.8878(9) 1.0703(8) 0.2147(7) 0.039(4) Uani 1 1 d . . .
C22 C 0.8162(10) 1.1116(9) 0.2043(7) 0.047(4) Uani 1 1 d . . .
H22 H 0.7750 1.1225 0.2320 0.056 Uiso 1 1 calc R . .
C23 C 0.8063(13) 1.1357(10) 0.1545(8) 0.060(5) Uani 1 1 d . . .
H23 H 0.7570 1.1609 0.1486 0.072 Uiso 1 1 calc R . .
C24 C 0.8646(10) 1.1251(10) 0.1129(8) 0.055(5) Uani 1 1 d . . .
H24 H 0.8555 1.1432 0.0792 0.067 Uiso 1 1 calc R . .
C25 C 0.9357(10) 1.0883(11) 0.1202(8) 0.063(6) Uani 1 1 d . . .
H25 H 0.9766 1.0827 0.0919 0.075 Uiso 1 1 calc R . .
C26 C 0.9492(10) 1.0578(10) 0.1708(7) 0.049(5) Uani 1 1 d . . .
H26 H 0.9977 1.0298 0.1752 0.059 Uiso 1 1 calc R . .
C27 C 0.5263(8) 1.0055(9) 0.1575(6) 0.044(4) Uani 1 1 d D . .
H27 H 0.5410 1.0373 0.1811 0.053 Uiso 1 1 calc R . .
C28 C 0.5708(8) 1.0191(9) 0.1018(6) 0.045(4) Uani 1 1 d D . .
C29 C 0.5605(8) 0.9855(10) 0.0589(6) 0.051(5) Uani 1 1 d D . .
H29 H 0.5268 0.9534 0.0629 0.061 Uiso 1 1 calc R . .
C30 C 0.6027(9) 0.9999(9) 0.0063(6) 0.046(4) Uani 1 1 d D . .
H30 H 0.5993 0.9762 -0.0238 0.055 Uiso 1 1 calc R . .
C31 C 0.6488(10) 1.0525(11) 0.0047(7) 0.061(6) Uani 1 1 d D . .
H31 H 0.6739 1.0660 -0.0281 0.073 Uiso 1 1 calc R . .
C32 C 0.6582(12) 1.0842(11) 0.0486(9) 0.077(7) Uani 1 1 d D . .
H32 H 0.6914 1.1168 0.0452 0.092 Uiso 1 1 calc R . .
C33 C 0.6198(9) 1.0691(10) 0.0983(7) 0.058(5) Uani 1 1 d D . .
H33 H 0.6261 1.0912 0.1284 0.070 Uiso 1 1 calc R . .
C34 C 0.4387(8) 1.0243(9) 0.1622(6) 0.045(5) Uani 1 1 d D . .
C35 C 0.3982(13) 1.0858(13) 0.1854(10) 0.090(8) Uani 1 1 d D . .
H35 H 0.4271 1.1149 0.1981 0.108 Uiso 1 1 calc R . .
C36 C 0.3165(12) 1.1079(18) 0.1912(13) 0.138(14) Uani 1 1 d D . .
H36 H 0.2922 1.1501 0.2077 0.165 Uiso 1 1 calc R . .
C37 C 0.2752(12) 1.0681(15) 0.1730(8) 0.090(9) Uani 1 1 d D . .
H37 H 0.2206 1.0820 0.1776 0.108 Uiso 1 1 calc R . .
C38 C 0.3094(10) 1.0064(13) 0.1475(8) 0.074(7) Uani 1 1 d D . .
H38 H 0.2783 0.9804 0.1335 0.089 Uiso 1 1 calc R . .
C39 C 0.3925(9) 0.9822(11) 0.1423(7) 0.058(6) Uani 1 1 d D . .
H39 H 0.4160 0.9395 0.1263 0.070 Uiso 1 1 calc R . .
C40 C 0.5856(9) 0.6298(8) 0.0530(6) 0.046(5) Uani 1 1 d D . .
H40 H 0.5311 0.6277 0.0682 0.055 Uiso 1 1 calc R . .
C41 C 0.5795(10) 0.6908(9) 0.0118(6) 0.053(5) Uani 1 1 d D . .
C42 C 0.6420(14) 0.7153(12) -0.0138(8) 0.096(9) Uani 1 1 d D . .
H42 H 0.6927 0.6960 -0.0070 0.115 Uiso 1 1 calc R . .
C43 C 0.6272(16) 0.7745(12) -0.0535(8) 0.102(9) Uani 1 1 d D . .
H43 H 0.6683 0.7920 -0.0740 0.122 Uiso 1 1 calc R . .
C44 C 0.5469(15) 0.8032(15) -0.0587(12) 0.118(12) Uani 1 1 d D . .
H44 H 0.5343 0.8469 -0.0763 0.142 Uiso 1 1 calc R . .
C45 C 0.4890(18) 0.7682(17) -0.0386(14) 0.159(16) Uani 1 1 d D . .
H45 H 0.4405 0.7789 -0.0508 0.190 Uiso 1 1 calc R . .
C46 C 0.5031(14) 0.7164(16) 0.0004(9) 0.143(16) Uani 1 1 d D . .
H46 H 0.4614 0.6982 0.0194 0.171 Uiso 1 1 calc R . .
C47 C 0.6209(16) 0.5574(10) 0.0319(8) 0.099(8) Uani 1 1 d DU . .
C48 C 0.586(2) 0.5000(16) 0.0400(14) 0.185(13) Uani 1 1 d DU . .
H48 H 0.5379 0.5047 0.0622 0.222 Uiso 1 1 calc R . .
C49 C 0.617(3) 0.4339(15) 0.0169(16) 0.183(13) Uani 1 1 d DU . .
H49 H 0.5936 0.3954 0.0283 0.219 Uiso 1 1 calc R . .
C50 C 0.679(2) 0.4249(15) -0.0203(15) 0.161(12) Uani 1 1 d DU . .
H50 H 0.6971 0.3818 -0.0369 0.193 Uiso 1 1 calc R . .
C51 C 0.717(2) 0.4808(18) -0.0339(17) 0.181(13) Uani 1 1 d DU . .
H51 H 0.7612 0.4756 -0.0598 0.217 Uiso 1 1 calc R . .
C52 C 0.688(2) 0.5468(16) -0.0082(15) 0.158(12) Uani 1 1 d DU . .
H52 H 0.7141 0.5843 -0.0180 0.189 Uiso 1 1 calc R . .
C53 C 0.9800(8) 0.7884(8) 0.0347(6) 0.037(4) Uani 1 1 d . . .
H53 H 0.9654 0.7492 0.0182 0.045 Uiso 1 1 calc R . .
C54 C 0.9358(8) 0.8552(9) 0.0089(6) 0.040(4) Uani 1 1 d . . .
C55 C 0.9396(8) 0.9228(9) 0.0224(6) 0.036(4) Uani 1 1 d . . .
H55 H 0.9687 0.9279 0.0490 0.043 Uiso 1 1 calc R . .
C56 C 0.9011(8) 0.9835(9) -0.0025(6) 0.042(4) Uani 1 1 d . . .
H56 H 0.9037 1.0286 0.0074 0.051 Uiso 1 1 calc R . .
C57 C 0.8588(9) 0.9742(11) -0.0425(7) 0.056(5) Uani 1 1 d . . .
H57 H 0.8323 1.0142 -0.0593 0.067 Uiso 1 1 calc R . .
C58 C 0.8544(10) 0.9083(10) -0.0584(7) 0.052(5) Uani 1 1 d . . .
H58 H 0.8265 0.9039 -0.0858 0.062 Uiso 1 1 calc R . .
C59 C 0.8936(10) 0.8467(10) -0.0318(7) 0.049(5) Uani 1 1 d . . .
H59 H 0.8909 0.8016 -0.0415 0.059 Uiso 1 1 calc R . .
C60 C 1.0695(9) 0.7771(9) 0.0200(7) 0.042(4) Uani 1 1 d . . .
C61 C 1.1089(10) 0.7286(10) -0.0168(7) 0.052(5) Uani 1 1 d . . .
H61 H 1.0806 0.7026 -0.0333 0.062 Uiso 1 1 calc R . .
C62 C 1.1924(12) 0.7172(12) -0.0303(10) 0.073(7) Uani 1 1 d . . .
H62 H 1.2193 0.6830 -0.0543 0.088 Uiso 1 1 calc R . .
C63 C 1.2312(10) 0.7581(12) -0.0066(10) 0.075(8) Uani 1 1 d . . .
H63 H 1.2855 0.7528 -0.0159 0.090 Uiso 1 1 calc R . .
C64 C 1.1934(10) 0.8069(11) 0.0305(7) 0.052(5) Uani 1 1 d . . .
H64 H 1.2218 0.8333 0.0466 0.062 Uiso 1 1 calc R . .
C65 C 1.1130(8) 0.8162(9) 0.0437(6) 0.038(4) Uani 1 1 d . . .
H65 H 1.0871 0.8493 0.0689 0.046 Uiso 1 1 calc R . .
C66 C 1.0599(8) 0.4680(9) 0.2320(6) 0.035(4) Uani 1 1 d . . .
H66 H 1.1055 0.4861 0.2393 0.042 Uiso 1 1 calc R . .
C67 C 1.0872(13) 0.4290(10) 0.1825(8) 0.064(6) Uani 1 1 d . . .
C68 C 1.0392(15) 0.4165(11) 0.1464(10) 0.075(6) Uani 1 1 d . . .
H68 H 0.9855 0.4351 0.1528 0.090 Uiso 1 1 calc R . .
C69 C 1.0690(18) 0.3777(13) 0.1017(9) 0.077(7) Uani 1 1 d . . .
H69 H 1.0347 0.3695 0.0794 0.092 Uiso 1 1 calc R . .
C70 C 1.144(2) 0.352(2) 0.0898(9) 0.117(12) Uani 1 1 d . . .
H70 H 1.1633 0.3310 0.0573 0.141 Uiso 1 1 calc R . .
C71 C 1.1957(18) 0.357(2) 0.1267(12) 0.147(16) Uani 1 1 d . . .
H71 H 1.2477 0.3325 0.1219 0.177 Uiso 1 1 calc R . .
C72 C 1.1670(14) 0.3980(15) 0.1687(11) 0.096(9) Uani 1 1 d . . .
H72 H 1.2023 0.4066 0.1901 0.115 Uiso 1 1 calc R . .
C73 C 1.0375(9) 0.4218(8) 0.2819(7) 0.039(4) Uani 1 1 d . . .
C74 C 1.0566(11) 0.4336(9) 0.3302(6) 0.047(5) Uani 1 1 d . . .
H74 H 1.0832 0.4703 0.3325 0.056 Uiso 1 1 calc R . .
C75 C 1.0381(12) 0.3932(10) 0.3768(6) 0.055(5) Uani 1 1 d . . .
H75 H 1.0571 0.3983 0.4082 0.067 Uiso 1 1 calc R . .
C76 C 0.9889(13) 0.3442(12) 0.3730(9) 0.074(6) Uani 1 1 d . . .
H76 H 0.9693 0.3206 0.4035 0.088 Uiso 1 1 calc R . .
C77 C 0.9696(15) 0.3311(13) 0.3238(10) 0.090(8) Uani 1 1 d . . .
H77 H 0.9437 0.2945 0.3201 0.107 Uiso 1 1 calc R . .
C78 C 0.9903(11) 0.3745(11) 0.2805(8) 0.065(6) Uani 1 1 d . . .
H78 H 0.9708 0.3709 0.2491 0.078 Uiso 1 1 calc R . .
C79 C 0.6073(9) 0.4736(9) 0.3397(6) 0.041(4) Uani 1 1 d . . .
H79 H 0.6463 0.4405 0.3168 0.049 Uiso 1 1 calc R . .
C80 C 0.6935(11) 0.4076(10) 0.4031(8) 0.060(5) Uani 1 1 d U . .
H80 H 0.7217 0.3808 0.3747 0.072 Uiso 1 1 calc R . .
C81 C 0.7153(13) 0.3930(12) 0.4540(9) 0.072(6) Uani 1 1 d U . .
H81 H 0.7585 0.3574 0.4585 0.086 Uiso 1 1 calc R . .
C82 C 0.6749(12) 0.4296(12) 0.4964(8) 0.066(5) Uani 1 1 d U . .
H82 H 0.6888 0.4178 0.5301 0.079 Uiso 1 1 calc R . .
C83 C 0.6113(10) 0.4862(11) 0.4895(7) 0.054(5) Uani 1 1 d U . .
H83 H 0.5845 0.5129 0.5183 0.065 Uiso 1 1 calc R . .
C84 C 0.5890(9) 0.5014(10) 0.4392(6) 0.044(4) Uani 1 1 d U . .
H84 H 0.5468 0.5379 0.4342 0.053 Uiso 1 1 calc R . .
C85 C 0.6324(9) 0.4597(10) 0.3947(7) 0.045(4) Uani 1 1 d U . .
C86 C 0.5279(9) 0.4549(10) 0.3340(7) 0.049(5) Uani 1 1 d . . .
C87 C 0.5260(11) 0.4012(11) 0.2989(8) 0.061(5) Uani 1 1 d . . .
H87 H 0.5721 0.3757 0.2804 0.073 Uiso 1 1 calc R . .
C88 C 0.4501(18) 0.3877(16) 0.2929(11) 0.102(10) Uani 1 1 d . . .
H88 H 0.4481 0.3513 0.2711 0.122 Uiso 1 1 calc R . .
C89 C 0.3841(11) 0.4237(13) 0.3165(8) 0.066(7) Uani 1 1 d . . .
H89 H 0.3363 0.4137 0.3108 0.080 Uiso 1 1 calc R . .
C90 C 0.3856(10) 0.4782(11) 0.3507(7) 0.054(5) Uani 1 1 d . . .
H90 H 0.3388 0.5034 0.3684 0.065 Uiso 1 1 calc R . .
C91 C 0.4568(9) 0.4941(10) 0.3579(7) 0.047(5) Uani 1 1 d . . .
H91 H 0.4572 0.5316 0.3791 0.056 Uiso 1 1 calc R . .
C92 C 0.4432(9) 0.8412(10) 0.4417(7) 0.049(5) Uani 1 1 d . . .
H92 H 0.3977 0.8255 0.4317 0.059 Uiso 1 1 calc R . .
C93 C 0.4686(11) 0.7916(12) 0.4875(7) 0.062(6) Uani 1 1 d . . .
C94 C 0.4408(12) 0.7295(13) 0.4986(8) 0.072(6) Uani 1 1 d . . .
H94 H 0.4035 0.7192 0.4794 0.086 Uiso 1 1 calc R . .
C95 C 0.4676(15) 0.6827(15) 0.5376(10) 0.103(10) Uani 1 1 d . . .
H95 H 0.4490 0.6407 0.5445 0.124 Uiso 1 1 calc R . .
C96 C 0.5224(17) 0.6979(19) 0.5668(10) 0.132(14) Uani 1 1 d . . .
H96 H 0.5410 0.6654 0.5928 0.158 Uiso 1 1 calc R . .
C97 C 0.5481(14) 0.7576(15) 0.5582(9) 0.101(10) Uani 1 1 d . . .
H97 H 0.5831 0.7677 0.5793 0.121 Uiso 1 1 calc R . .
C98 C 0.5238(14) 0.8072(15) 0.5173(9) 0.093(9) Uani 1 1 d . . .
H98 H 0.5437 0.8486 0.5106 0.112 Uiso 1 1 calc R . .
C99 C 0.4162(13) 0.9145(15) 0.4549(10) 0.080(6) Uani 1 1 d U . .
C100 C 0.366(2) 0.934(2) 0.5002(15) 0.147(12) Uani 1 1 d U . .
H100 H 0.3493 0.8970 0.5210 0.177 Uiso 1 1 calc R . .
C101 C 0.336(2) 1.003(2) 0.5200(17) 0.161(13) Uani 1 1 d U . .
H101 H 0.3099 1.0111 0.5543 0.193 Uiso 1 1 calc R . .
C102 C 0.351(2) 1.059(2) 0.4827(17) 0.150(12) Uani 1 1 d U . .
H102 H 0.3339 1.1059 0.4923 0.180 Uiso 1 1 calc R . .
C103 C 0.387(2) 1.0443(18) 0.4373(16) 0.143(11) Uani 1 1 d U . .
H103 H 0.3914 1.0822 0.4133 0.171 Uiso 1 1 calc R . .
C104 C 0.4221(19) 0.9727(17) 0.4181(14) 0.129(10) Uani 1 1 d U . .
H104 H 0.4474 0.9658 0.3834 0.155 Uiso 1 1 calc R . .
C105 C 0.2924(18) 0.631(2) 0.197(2) 0.24(3) Uani 1 1 d DU . .
H105 H 0.3482 0.6310 0.1943 0.288 Uiso 1 1 calc R . .
H106 H 0.2769 0.6501 0.1627 0.288 Uiso 1 1 calc R . .
C106 C 0.2816(17) 0.5539(19) 0.2025(18) 0.156(16) Uani 1 1 d D . .
H10A H 0.3272 0.5247 0.2144 0.234 Uiso 1 1 calc R . .
H10B H 0.2749 0.5382 0.1687 0.234 Uiso 1 1 calc R . .
H10C H 0.2359 0.5505 0.2280 0.234 Uiso 1 1 calc R . .
C107 C 0.2409(18) 0.707(2) 0.3290(18) 0.165(17) Uani 1 1 d DU . .
H10D H 0.2596 0.6920 0.3623 0.248 Uiso 1 1 calc R . .
H10E H 0.1845 0.7192 0.3349 0.248 Uiso 1 1 calc R . .
H10F H 0.2622 0.7471 0.3143 0.248 Uiso 1 1 calc R . .
C108 C 0.267(2) 0.646(2) 0.2907(16) 0.27(3) Uani 1 1 d DU . .
H10G H 0.3223 0.6262 0.2903 0.322 Uiso 1 1 calc R . .
H10H H 0.2366 0.6095 0.3007 0.322 Uiso 1 1 calc R . .
C109 C 0.272(2) 0.741(3) 0.226(3) 0.25(3) Uani 1 1 d U . .
H10I H 0.3265 0.7351 0.2301 0.295 Uiso 1 1 calc R . .
H10J H 0.2416 0.7727 0.2528 0.295 Uiso 1 1 calc R . .
C110 C 0.2620(13) 0.781(2) 0.1688(13) 0.159(18) Uani 1 1 d . . .
H11A H 0.2956 0.7537 0.1410 0.239 Uiso 1 1 calc R . .
H11B H 0.2765 0.8269 0.1687 0.239 Uiso 1 1 calc R . .
H11C H 0.2082 0.7877 0.1628 0.239 Uiso 1 1 calc R . .
C112 C 0.162(3) 0.961(3) 0.3156(18) 0.27(4) Uani 1 1 d . . .
H112 H 0.1156 0.9493 0.3373 0.325 Uiso 1 1 calc R . .
H113 H 0.1950 0.9151 0.3059 0.325 Uiso 1 1 calc R . .
C111 C 0.136(3) 0.983(3) 0.2711(17) 0.21(2) Uani 1 1 d . . .
H11D H 0.1423 1.0315 0.2636 0.310 Uiso 1 1 calc R . .
H11E H 0.0813 0.9810 0.2743 0.310 Uiso 1 1 calc R . .
H11F H 0.1653 0.9540 0.2427 0.310 Uiso 1 1 calc R . .
C114 C 0.2127(19) 0.276(2) 0.2951(15) 0.170(19) Uani 1 1 d . . .
H114 H 0.2215 0.3191 0.2757 0.256 Uiso 1 1 calc R . .
H115 H 0.1728 0.2881 0.3253 0.256 Uiso 1 1 calc R . .
H116 H 0.1958 0.2463 0.2724 0.256 Uiso 1 1 calc R . .
C115 C 0.288(3) 0.238(3) 0.3137(16) 0.165(16) Uani 1 1 d . . .
C116 C 0.066(2) 0.5646(19) 0.0430(17) 0.154(16) Uani 1 1 d . . .
H119 H 0.0248 0.6047 0.0389 0.232 Uiso 1 1 calc R . .
H117 H 0.1115 0.5806 0.0508 0.232 Uiso 1 1 calc R . .
H118 H 0.0487 0.5341 0.0717 0.232 Uiso 1 1 calc R . .
C117 C 0.0867(16) 0.5260(17) -0.0057(15) 0.088(9) Uani 1 1 d . . .
C118 C 0.022(4) 0.224(2) 0.1753(18) 0.26(4) Uani 1 1 d . . .
H11G H -0.0247 0.2542 0.1924 0.387 Uiso 1 1 calc R . .
H11H H 0.0074 0.1906 0.1543 0.387 Uiso 1 1 calc R . .
H11I H 0.0536 0.2526 0.1528 0.387 Uiso 1 1 calc R . .
O17W O 0.820(3) 0.400(4) 0.1393(12) 0.40(4) Uani 1 1 d . . .
O8W O 0.989(2) 0.0086(14) 0.4340(11) 0.23(2) Uani 1 1 d . . .
O4W O 0.8861(19) 0.977(2) 0.4393(12) 0.233(18) Uani 1 1 d . . .
C129 C 0.392(3) 0.349(3) 0.166(3) 0.18(3) Uani 1 1 d . . .
C130 C 0.431(2) 0.395(5) 0.126(3) 0.33(6) Uani 1 1 d . . .
H13A H 0.4788 0.4022 0.1365 0.488 Uiso 1 1 calc R . .
H13B H 0.3960 0.4406 0.1230 0.488 Uiso 1 1 calc R . .
H13C H 0.4423 0.3738 0.0916 0.488 Uiso 1 1 calc R . .
N1 N 0.096(3) 0.159(2) 0.2516(18) 0.21(2) Uani 1 1 d . . .
N2 N 0.199(2) 0.9803(18) 0.3510(11) 0.147(11) Uani 1 1 d . . .
C133 C 0.219(3) 0.946(3) 0.3966(18) 0.29(3) Uani 1 1 d U . .
H13D H 0.2743 0.9485 0.3946 0.346 Uiso 1 1 calc R . .
H13E H 0.1916 0.9781 0.4242 0.346 Uiso 1 1 calc R . .
N3 N 0.1003(16) 0.4926(18) -0.0431(11) 0.128(11) Uani 1 1 d . . .
N4 N 0.345(3) 0.199(4) 0.319(3) 0.38(5) Uani 1 1 d . . .
N5 N 0.357(3) 0.326(4) 0.1989(18) 0.28(4) Uani 1 1 d . . .
N6 N 0.2517(12) 0.6795(16) 0.2363(10) 0.121(10) Uani 1 1 d . . .
O3 O 1.0918(5) 0.6474(5) 0.2380(4) 0.040(3) Uani 1 1 d . . .
O2 O 1.0513(5) 0.7295(6) 0.3250(4) 0.044(3) Uani 1 1 d . . .
O56 O 0.9474(5) 0.6535(5) 0.3665(4) 0.034(3) Uani 1 1 d . . .
O4 O 0.9776(5) 0.5814(5) 0.2814(4) 0.034(3) Uani 1 1 d . . .
O5 O 1.1011(6) 0.5942(6) 0.3373(5) 0.046(3) Uani 1 1 d . . .
O6 O 1.0407(5) 0.8475(6) 0.2631(4) 0.038(3) Uani 1 1 d . . .
O7 O 1.0788(5) 0.7645(6) 0.1763(4) 0.038(3) Uani 1 1 d . . .
O8 O 0.9184(5) 0.9131(5) 0.2188(4) 0.037(3) Uani 1 1 d . . .
O9 O 0.9581(5) 0.8389(5) 0.1339(4) 0.034(3) Uani 1 1 d . . .
O10 O 1.0737(6) 0.9012(6) 0.1634(4) 0.044(3) Uani 1 1 d . . .
O11 O 0.4149(5) 0.7780(7) 0.3145(5) 0.051(3) Uani 1 1 d . . .
O12 O 0.5024(6) 0.8677(6) 0.3358(4) 0.044(3) Uani 1 1 d . . .
O13 O 0.3643(6) 0.9138(6) 0.2938(5) 0.051(3) Uani 1 1 d . . .
O14 O 0.4294(5) 0.8249(6) 0.2121(4) 0.043(3) Uani 1 1 d . . .
O15 O 0.7424(6) 0.7225(6) 0.1770(4) 0.040(3) Uani 1 1 d . . .
H15 H 0.7437 0.7626 0.1855 0.061 Uiso 1 1 calc R . .
O16 O 0.8431(6) 0.6935(6) 0.0309(4) 0.047(3) Uani 1 1 d . . .
O17 O 0.8663(6) 0.6221(7) 0.1260(5) 0.055(3) Uani 1 1 d . . .
H17A H 0.9060 0.6339 0.1327 0.082 Uiso 1 1 calc R . .
O18 O 0.8594(5) 0.7755(5) 0.1100(4) 0.034(2) Uani 1 1 d . . .
O19 O 0.7141(6) 0.7885(6) 0.0754(5) 0.050(3) Uani 1 1 d . . .
H19A H 0.7195 0.8236 0.0901 0.076 Uiso 1 1 calc R . .
O20 O 0.7189(6) 0.6456(6) 0.0911(4) 0.044(3) Uani 1 1 d . . .
O21 O 0.7574(6) 0.5507(6) 0.1994(4) 0.046(3) Uani 1 1 d . . .
H21 H 0.7126 0.5743 0.2056 0.069 Uiso 1 1 calc R . .
O22 O 0.8047(6) 0.6457(6) 0.2654(5) 0.042(3) Uani 1 1 d . . .
H22A H 0.7903 0.6633 0.2376 0.064 Uiso 1 1 calc R . .
O23 O 0.7927(6) 0.4452(6) 0.2742(5) 0.052(3) Uani 1 1 d . . .
O24 O 0.8522(6) 0.5287(6) 0.3338(4) 0.048(3) Uani 1 1 d . . .
H24A H 0.8418 0.5693 0.3445 0.072 Uiso 1 1 calc R . .
O25 O 0.9099(5) 0.7869(6) 0.3743(4) 0.036(3) Uani 1 1 d . . .
O26 O 0.9039(6) 0.9058(6) 0.3196(4) 0.045(3) Uani 1 1 d . . .
O27 O 1.0372(6) 0.8586(6) 0.3662(4) 0.044(3) Uani 1 1 d . . .
O28 O 0.6539(6) 0.6888(6) 0.4195(5) 0.044(3) Uani 1 1 d . . .
H28 H 0.6877 0.6530 0.4129 0.067 Uiso 1 1 calc R . .
O29 O 0.6999(6) 0.7535(6) 0.3196(4) 0.039(3) Uani 1 1 d . . .
H29A H 0.7244 0.7794 0.2999 0.058 Uiso 1 1 calc R . .
O30 O 0.7505(6) 0.8607(6) 0.3707(4) 0.043(3) Uani 1 1 d . . .
H30A H 0.7983 0.8485 0.3627 0.064 Uiso 1 1 calc R . .
O31 O 0.7124(6) 0.7894(6) 0.4657(4) 0.045(3) Uani 1 1 d . . .
O32 O 0.4783(7) 0.5524(7) 0.1976(4) 0.052(3) Uani 1 1 d . . .
O33 O 0.6115(6) 0.6050(6) 0.1560(4) 0.049(3) Uani 1 1 d . . .
O34 O 0.4714(6) 0.6903(6) 0.1774(4) 0.048(3) Uani 1 1 d . . .
O35 O 0.4572(6) 0.6427(6) 0.2788(4) 0.047(3) Uani 1 1 d . . .
O36 O 1.1423(6) 0.6354(6) 0.1352(5) 0.047(3) Uani 1 1 d . . .
O37 O 0.6989(6) 0.5699(6) 0.3127(4) 0.039(3) Uani 1 1 d . . .
O38 O 0.6399(6) 0.9294(6) 0.2977(4) 0.043(3) Uani 1 1 d . . .
H38A H 0.6674 0.9042 0.3175 0.065 Uiso 1 1 calc R . .
O39 O 0.7627(6) 0.8338(6) 0.2352(4) 0.040(3) Uani 1 1 d . . .
H39A H 0.8109 0.8279 0.2311 0.059 Uiso 1 1 calc R . .
O40 O 0.6681(6) 1.0327(6) 0.2218(4) 0.048(3) Uani 1 1 d . . .
O41 O 0.7954(6) 0.9486(6) 0.1628(4) 0.047(3) Uani 1 1 d . . .
H41 H 0.8349 0.9204 0.1691 0.070 Uiso 1 1 calc R . .
O42 O 0.7903(6) 0.9564(6) 0.2743(4) 0.042(3) Uani 1 1 d . . .
O43 O 0.6483(6) 0.9104(6) 0.1842(4) 0.039(3) Uani 1 1 d . . .
O44 O 0.5149(6) 0.9120(6) 0.2393(4) 0.045(3) Uani 1 1 d . . .
O45 O 0.5606(6) 0.6164(6) 0.3464(4) 0.043(3) Uani 1 1 d . . .
O46 O 0.5265(6) 0.7429(6) 0.3747(4) 0.042(3) Uani 1 1 d . . .
O47 O 0.5985(6) 0.8337(6) 0.4004(4) 0.041(3) Uani 1 1 d . . .
O48 O 0.8063(5) 0.7113(5) 0.3875(4) 0.036(3) Uani 1 1 d . . .
O49 O 0.9929(5) 0.7059(5) 0.1225(4) 0.037(3) Uani 1 1 d . . .
O50 O 1.0053(6) 0.5926(6) 0.1801(4) 0.043(3) Uani 1 1 d . . .
O51 O 0.5934(6) 0.7309(6) 0.1200(4) 0.041(3) Uani 1 1 d . . .
O52 O 0.5475(6) 0.8619(6) 0.1464(4) 0.038(3) Uani 1 1 d . . .
O53 O 0.4040(6) 0.6678(7) 0.3822(4) 0.053(3) Uani 1 1 d . . .
O54 O 0.9071(6) 0.5214(5) 0.2254(4) 0.037(3) Uani 1 1 d . . .
O55 O 0.5973(6) 0.5632(6) 0.2543(4) 0.044(3) Uani 1 1 d . . .
O13W O 0.7555(6) 0.5630(6) 0.4287(4) 0.042(3) Uani 1 1 d . . .
O14W O 0.7532(6) 0.9205(6) 0.0698(4) 0.041(3) Uani 1 1 d . . .
O58 O 0.4385(6) 0.8007(7) 0.1100(4) 0.048(3) Uani 1 1 d . . .
O9W O 0.5831(15) 0.053(2) 0.3517(14) 0.26(2) Uani 1 1 d . . .
C128 C 0.216(3) 0.886(2) 0.418(3) 0.26(4) Uani 1 1 d . . .
H12D H 0.1954 0.8535 0.4015 0.311 Uiso 1 1 calc R . .
H12E H 0.2343 0.8737 0.4504 0.311 Uiso 1 1 calc R . .
C126 C 0.219(2) 1.056(3) 0.3455(17) 0.18(2) Uani 1 1 d . . .
H12F H 0.2746 1.0500 0.3470 0.218 Uiso 1 1 calc R . .
H12G H 0.2103 1.0743 0.3101 0.218 Uiso 1 1 calc R . .
C127 C 0.177(4) 1.109(3) 0.383(2) 0.31(5) Uani 1 1 d . . .
H12H H 0.1271 1.0986 0.3979 0.471 Uiso 1 1 calc R . .
H12I H 0.1699 1.1550 0.3654 0.471 Uiso 1 1 calc R . .
H12J H 0.2080 1.1098 0.4114 0.471 Uiso 1 1 calc R . .
O10W O 0.461(3) 0.058(2) 0.3033(17) 0.133(16) Uani 0.50 1 d P . .
O6W O 0.556(4) 0.192(3) 0.267(7) 0.50(11) Uani 0.50 1 d P . .
C135 C 0.068(3) 0.185(2) 0.2170(18) 0.132(14) Uani 1 1 d . . .

loop_
_atom_site_aniso_label
_atom_site_aniso_U_11
_atom_site_aniso_U_22
_atom_site_aniso_U_33
_atom_site_aniso_U_23
_atom_site_aniso_U_13
_atom_site_aniso_U_12
V1 0.0189(12) 0.0438(17) 0.0436(15) 0.0220(13) -0.0134(11) -0.0120(11)
V2 0.0182(12) 0.0494(18) 0.0410(15) 0.0227(13) -0.0100(10) -0.0168(12)
V3 0.0193(13) 0.063(2) 0.0466(16) 0.0277(15) -0.0116(11) -0.0137(13)
V4 0.0277(14) 0.0511(18) 0.0424(16) 0.0186(14) -0.0086(11) -0.0204(13)
V5 0.0323(14) 0.0482(18) 0.0425(16) 0.0215(13) -0.0116(12) -0.0233(13)
V6 0.0260(13) 0.0474(18) 0.0391(15) 0.0186(13) -0.0137(11) -0.0113(12)
V7 0.0208(13) 0.0469(18) 0.0469(16) 0.0212(14) -0.0072(11) -0.0132(12)
V8 0.0257(13) 0.0458(18) 0.0459(16) 0.0243(13) -0.0172(11) -0.0185(12)
V9 0.0324(15) 0.072(2) 0.0461(17) 0.0304(15) -0.0196(12) -0.0350(15)
V10 0.0261(13) 0.0439(17) 0.0448(16) 0.0205(13) -0.0155(11) -0.0133(12)
V11 0.0222(13) 0.067(2) 0.0441(16) 0.0301(15) -0.0126(11) -0.0250(13)
V12 0.0215(13) 0.067(2) 0.0482(17) 0.0309(15) -0.0180(12) -0.0237(13)
Cl1 0.0179(17) 0.066(3) 0.042(2) 0.024(2) -0.0134(15) -0.0219(18)
Cl2 0.0194(17) 0.042(2) 0.041(2) 0.0208(17) -0.0122(14) -0.0116(15)
P1 0.026(2) 0.042(3) 0.041(2) 0.020(2) -0.0061(17) -0.0133(18)
P2 0.0204(18) 0.039(3) 0.039(2) 0.0216(19) -0.0052(16) -0.0123(17)
P3 0.028(2) 0.044(3) 0.041(2) 0.024(2) -0.0172(17) -0.0160(18)
P4 0.0193(18) 0.053(3) 0.036(2) 0.025(2) -0.0118(16) -0.0069(18)
P5 0.023(2) 0.055(3) 0.039(2) 0.022(2) -0.0112(17) -0.0081(19)
P6 0.028(2) 0.052(3) 0.038(2) 0.027(2) -0.0099(17) -0.024(2)
P7 0.031(2) 0.056(3) 0.047(3) 0.027(2) -0.0171(18) -0.025(2)
P8 0.0250(19) 0.039(2) 0.033(2) 0.0206(19) -0.0152(16) -0.0111(18)
C1 0.025(8) 0.035(10) 0.064(11) 0.015(8) -0.012(7) -0.010(7)
C2 0.031(8) 0.060(12) 0.038(9) 0.027(8) -0.020(7) -0.015(8)
C3 0.032(9) 0.060(12) 0.040(9) 0.019(9) -0.014(7) -0.013(8)
C4 0.034(9) 0.057(12) 0.075(13) 0.025(10) -0.032(9) -0.021(9)
C5 0.046(11) 0.074(15) 0.060(12) 0.045(11) -0.016(9) -0.044(11)
C6 0.046(11) 0.082(17) 0.066(13) 0.040(12) 0.008(9) -0.011(11)
C7 0.041(10) 0.065(13) 0.051(11) 0.022(10) -0.002(8) -0.019(9)
C8 0.028(9) 0.056(12) 0.062(11) 0.042(10) -0.028(8) -0.028(8)
C9 0.026(8) 0.040(10) 0.063(11) 0.012(8) -0.016(7) -0.018(7)
C10 0.054(11) 0.077(15) 0.062(12) 0.045(11) -0.042(9) -0.042(11)
C11 0.044(11) 0.080(16) 0.076(14) 0.039(12) -0.048(10) -0.038(11)
C12 0.13(2) 0.077(18) 0.12(2) 0.016(16) -0.10(2) -0.047(18)
C13 0.072(13) 0.054(13) 0.064(13) 0.007(10) -0.033(11) -0.018(11)
C14 0.043(9) 0.044(10) 0.039(9) 0.007(8) -0.012(7) -0.020(8)
C15 0.114(16) 0.060(12) 0.040(10) 0.014(9) -0.016(10) -0.036(12)
C16 0.16(2) 0.078(15) 0.058(13) 0.018(11) -0.038(13) -0.055(15)
C17 0.18(2) 0.080(15) 0.053(13) 0.017(11) -0.034(14) -0.069(16)
C18 0.19(2) 0.122(19) 0.044(13) 0.014(13) -0.003(15) -0.073(19)
C19 0.16(2) 0.078(16) 0.062(14) 0.013(13) 0.004(15) -0.041(16)
C20 0.116(17) 0.078(15) 0.054(12) 0.017(11) -0.007(12) -0.028(13)
C21 0.039(9) 0.033(10) 0.052(10) 0.013(8) -0.019(8) -0.017(7)
C22 0.044(10) 0.051(11) 0.051(11) 0.008(9) -0.001(8) -0.030(9)
C23 0.078(14) 0.045(12) 0.057(12) 0.026(10) -0.011(10) -0.020(10)
C24 0.046(11) 0.063(13) 0.056(12) 0.018(10) -0.013(9) -0.009(9)
C25 0.036(10) 0.067(14) 0.075(14) 0.021(11) 0.016(9) -0.010(9)
C26 0.039(9) 0.056(12) 0.049(10) 0.016(9) 0.007(8) -0.016(8)
C27 0.025(8) 0.072(13) 0.035(9) 0.030(8) -0.003(6) -0.020(8)
C28 0.033(9) 0.064(12) 0.033(9) 0.032(9) -0.011(7) -0.007(8)
C29 0.020(8) 0.081(14) 0.047(11) 0.043(10) -0.014(7) -0.010(8)
C30 0.030(9) 0.062(12) 0.038(9) 0.017(8) -0.002(7) 0.000(8)
C31 0.038(10) 0.088(16) 0.048(12) 0.033(11) 0.007(9) -0.012(10)
C32 0.063(13) 0.076(16) 0.094(18) 0.056(14) -0.012(12) -0.038(12)
C33 0.035(9) 0.078(14) 0.060(12) 0.038(11) -0.002(8) -0.022(9)
C34 0.025(8) 0.075(14) 0.027(8) 0.031(9) 0.006(7) -0.009(9)
C35 0.067(15) 0.091(19) 0.102(19) -0.002(16) -0.029(14) 0.021(14)
C36 0.029(13) 0.22(4) 0.14(3) 0.00(3) -0.030(15) 0.041(18)
C37 0.030(11) 0.17(3) 0.049(12) 0.002(15) -0.016(9) 0.035(15)
C38 0.027(10) 0.12(2) 0.062(13) 0.042(14) 0.000(9) 0.000(11)
C39 0.030(9) 0.095(16) 0.045(10) 0.045(10) -0.009(8) -0.011(10)
C40 0.033(9) 0.076(14) 0.037(9) 0.020(9) -0.020(7) -0.026(9)
C41 0.067(12) 0.052(12) 0.030(9) 0.001(9) -0.015(9) 0.020(10)
C42 0.16(3) 0.092(19) 0.050(13) 0.049(13) -0.026(15) -0.058(18)
C43 0.16(3) 0.12(2) 0.032(12) -0.007(13) 0.001(14) -0.06(2)
C44 0.078(18) 0.10(2) 0.15(3) 0.09(2) -0.008(18) -0.001(16)
C45 0.17(4) 0.11(3) 0.18(4) 0.07(3) -0.05(3) 0.01(3)
C46 0.13(3) 0.18(3) 0.059(16) 0.040(18) 0.015(16) 0.08(2)
C47 0.20(2) 0.072(15) 0.053(13) 0.029(11) -0.046(14) -0.088(16)
C48 0.31(3) 0.13(2) 0.11(2) -0.005(19) 0.03(2) -0.08(2)
C49 0.33(4) 0.085(19) 0.14(3) -0.005(19) 0.03(2) -0.09(2)
C50 0.26(3) 0.083(19) 0.15(3) 0.02(2) -0.06(2) -0.05(2)
C51 0.21(3) 0.12(2) 0.22(3) -0.03(2) -0.03(3) -0.03(2)
C52 0.18(3) 0.11(2) 0.19(3) -0.04(2) -0.01(2) -0.04(2)
C53 0.031(8) 0.036(10) 0.043(9) 0.017(8) -0.004(7) -0.009(7)
C54 0.027(8) 0.055(12) 0.040(9) 0.022(8) -0.015(7) -0.014(8)
C55 0.016(7) 0.049(11) 0.042(9) 0.015(8) -0.003(6) -0.009(7)
C56 0.016(7) 0.055(11) 0.048(10) 0.033(9) 0.007(7) -0.007(7)
C57 0.029(9) 0.067(14) 0.059(12) 0.036(11) -0.002(8) 0.005(9)
C58 0.049(11) 0.054(13) 0.055(11) 0.031(10) -0.028(9) -0.013(9)
C59 0.044(10) 0.055(12) 0.050(11) 0.000(9) -0.024(8) 0.002(9)
C60 0.025(8) 0.048(11) 0.051(10) 0.038(9) -0.016(7) -0.011(8)
C61 0.037(9) 0.056(12) 0.058(12) -0.006(10) 0.000(8) -0.001(9)
C62 0.049(12) 0.063(14) 0.093(17) 0.018(12) 0.018(11) -0.002(11)
C63 0.021(9) 0.077(16) 0.12(2) 0.058(15) -0.013(11) -0.006(10)
C64 0.032(9) 0.072(14) 0.048(10) 0.012(10) 0.003(8) -0.015(9)
C65 0.021(8) 0.052(11) 0.038(9) 0.029(8) 0.002(6) -0.013(7)
C66 0.029(8) 0.048(10) 0.030(8) -0.003(7) -0.009(6) -0.008(7)
C67 0.087(15) 0.048(12) 0.056(12) 0.017(10) -0.035(11) 0.001(11)
C68 0.093(17) 0.048(13) 0.090(17) 0.003(13) -0.032(14) -0.018(12)
C69 0.12(2) 0.068(16) 0.055(14) 0.007(12) -0.036(14) -0.028(15)
C70 0.14(3) 0.20(4) 0.037(13) -0.024(17) 0.001(15) -0.11(3)
C71 0.09(2) 0.27(5) 0.10(2) -0.11(3) 0.033(17) -0.08(3)
C72 0.062(15) 0.11(2) 0.11(2) -0.063(18) 0.027(14) -0.029(14)
C73 0.033(8) 0.029(9) 0.053(10) 0.005(8) -0.023(7) 0.008(7)
C74 0.070(12) 0.052(11) 0.032(9) 0.013(8) -0.023(8) -0.036(10)
C75 0.091(14) 0.053(12) 0.026(9) 0.014(8) -0.017(9) -0.020(11)
C76 0.082(15) 0.077(16) 0.067(14) 0.017(12) -0.020(12) -0.025(13)
C77 0.105(19) 0.086(18) 0.100(19) 0.035(15) -0.036(15) -0.065(15)
C78 0.059(12) 0.079(15) 0.063(12) 0.048(11) -0.020(10) -0.031(11)
C79 0.037(9) 0.044(10) 0.040(9) 0.027(8) -0.010(7) -0.009(8)
C80 0.063(11) 0.053(11) 0.071(12) 0.029(10) -0.037(10) -0.018(9)
C81 0.075(13) 0.079(14) 0.067(13) 0.024(11) -0.038(11) -0.013(11)
C82 0.063(12) 0.088(15) 0.057(12) 0.029(11) -0.028(10) -0.037(11)
C83 0.049(10) 0.089(14) 0.040(9) 0.013(9) -0.007(8) -0.051(10)
C84 0.026(7) 0.081(12) 0.033(8) 0.036(8) -0.006(6) -0.035(8)
C85 0.027(8) 0.067(11) 0.047(9) 0.025(9) -0.011(7) -0.028(8)
C86 0.035(10) 0.071(13) 0.052(10) 0.040(10) -0.026(8) -0.032(9)
C87 0.051(11) 0.062(13) 0.079(14) 0.015(11) -0.022(10) -0.030(10)
C88 0.12(2) 0.13(2) 0.098(19) 0.018(17) -0.059(18) -0.10(2)
C89 0.033(11) 0.12(2) 0.065(13) 0.022(13) -0.025(10) -0.052(12)
C90 0.040(10) 0.072(14) 0.058(11) 0.038(10) -0.015(8) -0.038(10)
C91 0.031(9) 0.057(12) 0.062(11) 0.031(9) -0.020(8) -0.027(8)
C92 0.028(9) 0.056(13) 0.056(11) 0.005(9) 0.007(8) -0.004(8)
C93 0.053(11) 0.088(16) 0.046(11) 0.029(11) -0.001(9) -0.033(11)
C94 0.072(14) 0.103(18) 0.055(12) 0.021(12) -0.026(10) -0.045(13)
C95 0.105(19) 0.12(2) 0.103(19) 0.081(18) -0.036(16) -0.080(18)
C96 0.12(2) 0.23(4) 0.082(18) 0.11(2) -0.053(16) -0.11(2)
C97 0.103(18) 0.17(3) 0.065(14) 0.070(16) -0.052(13) -0.10(2)
C98 0.093(17) 0.14(2) 0.065(14) 0.045(15) -0.022(13) -0.075(17)
C99 0.051(12) 0.103(18) 0.081(15) -0.012(13) 0.003(11) -0.014(12)
C100 0.13(2) 0.14(2) 0.13(2) -0.02(2) 0.030(19) 0.02(2)
C101 0.16(2) 0.15(3) 0.14(2) -0.03(2) 0.03(2) 0.01(2)
C102 0.15(2) 0.13(2) 0.15(3) -0.06(2) 0.03(2) -0.01(2)
C103 0.18(2) 0.086(19) 0.15(2) -0.040(19) 0.02(2) -0.027(19)
C104 0.13(2) 0.10(2) 0.14(2) -0.028(17) 0.043(18) -0.013(17)
C105 0.032(16) 0.30(6) 0.40(6) -0.13(5) -0.05(3) -0.03(3)
C106 0.059(18) 0.14(3) 0.29(5) 0.02(3) -0.06(2) -0.025(19)
C107 0.065(18) 0.21(4) 0.23(4) -0.06(3) -0.03(2) -0.01(2)
C108 0.13(3) 0.38(6) 0.32(6) 0.27(5) -0.14(4) -0.12(4)
C109 0.11(3) 0.23(4) 0.43(7) 0.14(5) -0.09(4) -0.14(3)
C110 0.035(13) 0.30(5) 0.15(3) 0.11(3) -0.018(15) -0.06(2)
C112 0.18(4) 0.54(10) 0.18(4) 0.15(5) -0.14(4) -0.26(6)
C111 0.28(6) 0.25(5) 0.16(4) 0.05(4) -0.14(4) -0.16(5)
C114 0.09(2) 0.23(5) 0.15(3) 0.02(3) -0.01(2) 0.06(3)
C115 0.17(4) 0.19(4) 0.13(3) 0.03(3) -0.03(3) -0.03(3)
C116 0.18(4) 0.13(3) 0.20(4) 0.02(3) -0.10(3) -0.09(3)
C117 0.080(18) 0.08(2) 0.11(2) 0.050(19) -0.049(18) -0.039(16)
C118 0.55(11) 0.08(3) 0.13(4) 0.01(3) 0.02(5) -0.08(4)
O17W 0.27(5) 0.91(13) 0.10(2) -0.12(4) 0.00(2) -0.28(6)
O8W 0.37(5) 0.11(2) 0.14(2) -0.023(17) -0.04(3) 0.14(3)
O4W 0.14(2) 0.38(5) 0.14(2) 0.04(3) 0.00(2) -0.01(3)
C129 0.09(3) 0.26(6) 0.21(7) -0.15(6) -0.05(3) 0.01(4)
C130 0.06(2) 0.69(16) 0.26(7) -0.17(9) 0.02(3) -0.12(5)
N1 0.22(4) 0.17(4) 0.18(4) 0.06(3) 0.04(3) 0.01(3)
N2 0.17(3) 0.16(3) 0.12(2) 0.02(2) -0.08(2) 0.00(2)
C133 0.24(5) 0.38(7) 0.16(4) 0.16(4) -0.05(3) 0.10(5)
N3 0.095(18) 0.18(3) 0.085(18) 0.037(19) 0.004(15) 0.012(18)
N4 0.15(4) 0.61(12) 0.33(7) 0.14(7) -0.13(4) 0.07(5)
N5 0.12(3) 0.62(11) 0.12(3) -0.13(5) -0.02(2) -0.11(5)
N6 0.054(12) 0.17(3) 0.129(19) 0.097(19) -0.005(12) -0.031(15)
O3 0.014(5) 0.037(6) 0.064(7) 0.023(5) -0.005(5) -0.004(4)
O2 0.019(5) 0.055(8) 0.059(7) 0.026(6) -0.010(5) -0.014(5)
O56 0.031(5) 0.040(6) 0.034(6) 0.028(5) -0.016(4) -0.016(5)
O4 0.018(5) 0.045(7) 0.044(6) 0.014(5) -0.003(4) -0.020(5)
O5 0.024(5) 0.042(7) 0.075(8) 0.025(6) -0.019(5) -0.009(5)
O6 0.016(5) 0.044(7) 0.058(7) 0.021(5) -0.011(4) -0.014(4)
O7 0.019(5) 0.058(7) 0.041(6) 0.019(5) -0.009(4) -0.018(5)
O8 0.027(5) 0.043(7) 0.046(6) 0.017(5) -0.018(5) -0.013(5)
O9 0.027(5) 0.045(7) 0.032(5) 0.025(5) -0.012(4) -0.016(5)
O10 0.031(6) 0.062(8) 0.043(6) 0.036(6) -0.009(5) -0.027(5)
O11 0.015(5) 0.081(9) 0.060(7) 0.034(7) -0.013(5) -0.022(5)
O12 0.030(6) 0.066(8) 0.036(6) 0.033(6) -0.012(5) -0.013(5)
O13 0.022(5) 0.066(8) 0.062(8) 0.026(6) -0.009(5) -0.006(5)
O14 0.011(5) 0.074(8) 0.048(6) 0.031(6) -0.015(4) -0.020(5)
O15 0.033(6) 0.064(8) 0.032(6) 0.005(5) -0.009(5) -0.029(6)
O16 0.047(7) 0.060(8) 0.036(6) 0.017(6) -0.003(5) -0.023(6)
O17 0.037(6) 0.075(9) 0.058(7) 0.035(7) -0.020(6) -0.027(6)
O18 0.021(5) 0.043(7) 0.042(6) 0.009(5) -0.010(4) -0.011(5)
O19 0.021(5) 0.068(8) 0.067(8) 0.039(7) -0.017(5) -0.024(5)
O20 0.043(6) 0.051(7) 0.047(6) 0.028(6) -0.025(5) -0.025(5)
O21 0.034(6) 0.053(8) 0.055(7) 0.023(6) -0.007(5) -0.026(6)
O22 0.026(5) 0.041(7) 0.062(7) 0.023(6) -0.012(5) -0.015(5)
O23 0.045(7) 0.059(8) 0.056(7) 0.030(6) -0.014(5) -0.027(6)
O24 0.023(5) 0.059(8) 0.056(7) 0.035(6) -0.001(5) -0.010(6)
O25 0.026(5) 0.047(7) 0.037(6) 0.022(5) -0.009(4) -0.015(5)
O26 0.028(6) 0.058(8) 0.048(7) 0.029(6) -0.015(5) -0.012(5)
O27 0.039(6) 0.057(8) 0.047(7) 0.016(6) -0.022(5) -0.026(6)
O28 0.030(6) 0.051(7) 0.053(7) 0.020(6) -0.013(5) -0.012(5)
O29 0.024(5) 0.056(8) 0.037(6) 0.017(5) -0.008(4) -0.013(5)
O30 0.028(5) 0.052(7) 0.049(7) 0.020(6) -0.013(5) -0.011(5)
O31 0.042(6) 0.067(8) 0.031(6) 0.009(5) -0.022(5) -0.013(6)
O32 0.069(8) 0.068(8) 0.038(6) 0.022(6) -0.030(6) -0.049(7)
O33 0.051(7) 0.064(8) 0.043(7) 0.031(6) -0.024(5) -0.035(6)
O34 0.029(6) 0.077(9) 0.050(7) 0.033(6) -0.021(5) -0.036(6)
O35 0.023(5) 0.075(9) 0.048(7) 0.033(6) -0.016(5) -0.021(5)
O36 0.020(5) 0.061(8) 0.059(7) 0.018(6) -0.007(5) -0.010(5)
O37 0.041(6) 0.043(7) 0.041(6) 0.022(5) -0.024(5) -0.026(5)
O38 0.028(5) 0.049(7) 0.055(7) 0.026(6) -0.016(5) -0.014(5)
O39 0.023(5) 0.048(7) 0.053(7) 0.018(5) -0.019(5) -0.015(5)
O40 0.025(5) 0.060(8) 0.050(7) 0.034(6) 0.001(5) -0.001(5)
O41 0.033(6) 0.055(8) 0.054(7) 0.031(6) -0.013(5) -0.018(5)
O42 0.037(6) 0.046(7) 0.045(6) 0.007(5) -0.021(5) -0.003(5)
O43 0.033(6) 0.049(7) 0.042(6) 0.015(5) -0.016(5) -0.024(5)
O44 0.040(6) 0.061(8) 0.039(6) 0.036(6) -0.017(5) -0.019(6)
O45 0.036(6) 0.054(7) 0.045(6) 0.031(6) -0.016(5) -0.029(5)
O46 0.038(6) 0.052(8) 0.040(6) 0.025(5) -0.016(5) -0.020(5)
O47 0.026(5) 0.055(7) 0.047(6) 0.014(6) -0.023(5) -0.011(5)
O48 0.026(5) 0.046(7) 0.041(6) 0.022(5) -0.021(4) -0.018(5)
O49 0.024(5) 0.043(7) 0.044(6) 0.021(5) -0.008(4) -0.011(5)
O50 0.035(6) 0.047(7) 0.046(6) 0.031(5) -0.014(5) -0.012(5)
O51 0.034(6) 0.054(8) 0.041(6) 0.014(5) -0.013(5) -0.019(5)
O52 0.030(5) 0.048(7) 0.041(6) 0.020(5) -0.012(5) -0.019(5)
O53 0.032(6) 0.084(9) 0.051(7) 0.035(6) -0.012(5) -0.033(6)
O54 0.033(6) 0.042(7) 0.038(6) 0.023(5) -0.007(4) -0.017(5)
O55 0.041(6) 0.063(8) 0.034(6) 0.036(5) -0.013(5) -0.031(6)
O13W 0.038(6) 0.045(7) 0.046(6) 0.021(5) -0.016(5) -0.016(5)
O14W 0.029(6) 0.050(7) 0.045(6) 0.027(5) -0.011(5) -0.013(5)
O58 0.030(6) 0.081(9) 0.040(6) 0.033(6) -0.015(5) -0.028(6)
O9W 0.12(2) 0.43(5) 0.26(4) -0.20(4) 0.09(2) -0.16(3)
C128 0.17(4) 0.20(5) 0.45(9) 0.21(6) -0.18(5) -0.09(4)
C126 0.08(2) 0.30(7) 0.18(4) -0.11(4) 0.00(2) -0.06(3)
C127 0.49(11) 0.16(5) 0.20(5) -0.05(4) 0.15(6) 0.02(6)
O10W 0.16(4) 0.11(3) 0.13(3) 0.01(3) -0.08(3) 0.00(3)
O6W 0.16(6) 0.08(4) 1.2(3) -0.17(10) -0.05(11) 0.04(4)
C135 0.16(4) 0.09(3) 0.13(3) 0.01(2) 0.04(3) -0.03(2)

loop_
_atom_type_symbol
_atom_type_description
_atom_type_scat_dispersion_real
_atom_type_scat_dispersion_imag
_atom_type_scat_source
C C 0.0033 0.0016 'International Tables Vol C Tables 4.2.6.8 and 6.1.1.4'
H H 0.0000 0.0000 'International Tables Vol C Tables 4.2.6.8 and 6.1.1.4'
N N 0.0061 0.0033 'International Tables Vol C Tables 4.2.6.8 and 6.1.1.4'
O O 0.0106 0.0060 'International Tables Vol C Tables 4.2.6.8 and 6.1.1.4'
P P 0.1023 0.0942 'International Tables Vol C Tables 4.2.6.8 and 6.1.1.4'
Cl Cl 0.1484 0.1585 'International Tables Vol C Tables 4.2.6.8 and 6.1.1.4'
V V 0.3005 0.5294 'International Tables Vol C Tables 4.2.6.8 and 6.1.1.4'

loop_
_geom_angle_atom_site_label_1
_geom_angle_atom_site_label_2
_geom_angle_atom_site_label_3
_geom_angle
_geom_angle_site_symmetry_1
_geom_angle_site_symmetry_3
_geom_angle_publ_flag
O5 V1 O2 102.7(5) . . ?
O5 V1 O3 100.0(5) . . ?
O2 V1 O3 95.7(5) . . ?
O5 V1 O56 99.9(5) . . ?
O2 V1 O56 89.9(5) . . ?
O3 V1 O56 157.6(4) . . ?
O5 V1 O4 103.5(5) . . ?
O2 V1 O4 153.3(4) . . ?
O3 V1 O4 84.6(4) . . ?
O56 V1 O4 80.8(4) . . ?
O10 V2 O7 102.4(5) . . ?
O10 V2 O6 100.1(5) . . ?
O7 V2 O6 96.1(5) . . ?
O10 V2 O9 100.4(5) . . ?
O7 V2 O9 89.8(5) . . ?
O6 V2 O9 156.9(4) . . ?
O10 V2 O8 102.7(5) . . ?
O7 V2 O8 154.3(4) . . ?
O6 V2 O8 84.4(4) . . ?
O9 V2 O8 80.8(4) . . ?
O13 V3 O11 102.4(5) . . ?
O13 V3 O14 102.9(5) . . ?
O11 V3 O14 94.4(5) . . ?
O13 V3 O12 100.6(6) . . ?
O11 V3 O12 90.0(5) . . ?
O14 V3 O12 154.5(4) . . ?
O13 V3 O44 101.2(5) . . ?
O11 V3 O44 155.7(5) . . ?
O14 V3 O44 86.2(4) . . ?
O12 V3 O44 79.8(4) . . ?
O16 V4 O19 99.5(6) . . ?
O16 V4 O18 97.9(5) . . ?
O19 V4 O18 88.6(4) . . ?
O16 V4 O20 99.2(5) . . ?
O19 V4 O20 86.9(4) . . ?
O18 V4 O20 162.8(5) . . ?
O16 V4 O17 96.6(6) . . ?
O19 V4 O17 163.6(5) . . ?
O18 V4 O17 92.6(4) . . ?
O20 V4 O17 87.1(4) . . ?
O16 V4 O15 176.0(5) . . ?
O19 V4 O15 84.1(5) . . ?
O18 V4 O15 80.4(4) . . ?
O20 V4 O15 82.6(4) . . ?
O17 V4 O15 80.0(5) . . ?
O23 V5 O24 99.7(5) . . ?
O23 V5 O54 103.2(5) . . ?
O24 V5 O54 89.0(4) . . ?
O23 V5 O37 99.3(5) . . ?
O24 V5 O37 87.8(4) . . ?
O54 V5 O37 157.5(4) . . ?
O23 V5 O21 96.7(5) . . ?
O24 V5 O21 163.5(5) . . ?
O54 V5 O21 85.3(4) . . ?
O37 V5 O21 91.5(4) . . ?
O23 V5 O22 175.0(5) . . ?
O24 V5 O22 81.9(4) . . ?
O54 V5 O22 81.5(4) . . ?
O37 V5 O22 76.0(4) . . ?
O21 V5 O22 81.9(4) . . ?
O31 V6 O48 98.5(5) . . ?
O31 V6 O47 101.1(5) . . ?
O48 V6 O47 160.4(4) . . ?
O31 V6 O28 99.8(5) . . ?
O48 V6 O28 88.5(4) . . ?
O47 V6 O28 88.8(4) . . ?
O31 V6 O30 97.0(5) . . ?
O48 V6 O30 90.3(4) . . ?
O47 V6 O30 86.8(4) . . ?
O28 V6 O30 163.2(5) . . ?
O31 V6 O29 176.5(5) . . ?
O48 V6 O29 78.5(4) . . ?
O47 V6 O29 81.9(4) . . ?
O28 V6 O29 82.0(4) . . ?
O30 V6 O29 81.3(4) . . ?
O36 V7 O3 103.0(5) . . ?
O36 V7 O7 101.4(5) . . ?
O3 V7 O7 92.7(5) . . ?
O36 V7 O49 101.0(5) . . ?
O3 V7 O49 155.8(4) . . ?
O7 V7 O49 86.0(4) . . ?
O36 V7 O50 100.9(5) . . ?
O3 V7 O50 91.1(4) . . ?
O7 V7 O50 155.9(4) . . ?
O49 V7 O50 80.9(4) . . ?
O27 V8 O6 103.5(5) . . ?
O27 V8 O2 100.2(5) . . ?
O6 V8 O2 93.1(5) . . ?
O27 V8 O26 99.6(6) . . ?
O6 V8 O26 90.8(4) . . ?
O2 V8 O26 158.3(5) . . ?
O27 V8 O25 103.4(5) . . ?
O6 V8 O25 152.9(4) . . ?
O2 V8 O25 85.4(4) . . ?
O26 V8 O25 81.5(4) . . ?
O32 V9 O34 103.4(5) . . ?
O32 V9 O35 102.0(6) . . ?
O34 V9 O35 93.5(5) . . ?
O32 V9 O55 101.6(5) . . ?
O34 V9 O55 154.4(5) . . ?
O35 V9 O55 86.2(5) . . ?
O32 V9 O33 100.0(6) . . ?
O34 V9 O33 89.4(5) . . ?
O35 V9 O33 156.5(5) . . ?
O55 V9 O33 81.2(4) . . ?
O40 V10 O43 98.6(6) . . ?
O40 V10 O42 103.4(6) . . ?
O43 V10 O42 158.0(5) . . ?
O40 V10 O41 99.5(5) . . ?
O43 V10 O41 88.2(5) . . ?
O42 V10 O41 89.7(5) . . ?
O40 V10 O38 96.0(5) . . ?
O43 V10 O38 91.4(4) . . ?
O42 V10 O38 84.8(4) . . ?
O41 V10 O38 164.4(5) . . ?
O40 V10 O39 175.5(5) . . ?
O43 V10 O39 77.8(4) . . ?
O42 V10 O39 80.2(4) . . ?
O41 V10 O39 83.1(4) . . ?
O38 V10 O39 81.6(4) . . ?
O53 V11 O35 104.0(6) . . ?
O53 V11 O11 100.0(5) . . ?
O35 V11 O11 95.9(5) . . ?
O53 V11 O45 101.2(5) . . ?
O35 V11 O45 89.3(5) . . ?
O11 V11 O45 156.2(4) . . ?
O53 V11 O46 102.1(5) . . ?
O35 V11 O46 153.1(5) . . ?
O11 V11 O46 85.8(5) . . ?
O45 V11 O46 79.3(5) . . ?
O58 V12 O14 104.0(5) . . ?
O58 V12 O34 99.7(5) . . ?
O14 V12 O34 95.5(5) . . ?
O58 V12 O52 99.8(5) . . ?
O14 V12 O52 89.7(5) . . ?
O34 V12 O52 157.9(4) . . ?
O58 V12 O51 102.8(5) . . ?
O14 V12 O51 152.8(4) . . ?
O34 V12 O51 84.5(5) . . ?
O52 V12 O51 81.2(4) . . ?
O4 P1 O54 110.6(6) . . ?
O4 P1 O50 111.9(6) . . ?
O54 P1 O50 109.2(6) . . ?
O4 P1 C66 105.8(6) . . ?
O54 P1 C66 109.5(7) . . ?
O50 P1 C66 109.7(7) . . ?
O9 P2 O18 110.2(6) . . ?
O9 P2 O49 113.5(6) . . ?
O18 P2 O49 111.3(6) . . ?
O9 P2 C53 109.0(7) . . ?
O18 P2 C53 106.2(6) . . ?
O49 P2 C53 106.2(7) . . ?
O8 P3 O42 110.4(6) . . ?
O8 P3 O26 113.7(6) . . ?
O42 P3 O26 108.3(6) . . ?
O8 P3 C14 106.4(7) . . ?
O42 P3 C14 107.8(7) . . ?
O26 P3 C14 110.0(7) . . ?
O43 P4 O52 110.5(6) . . ?
O43 P4 O44 111.9(6) . . ?
O52 P4 O44 113.2(6) . . ?
O43 P4 C27 105.5(6) . . ?
O52 P4 C27 109.9(7) . . ?
O44 P4 C27 105.4(6) . . ?
O47 P5 O46 111.6(6) . . ?
O47 P5 O12 109.2(6) . . ?
O46 P5 O12 109.9(6) . . ?
O47 P5 C92 109.8(8) . . ?
O46 P5 C92 105.1(7) . . ?
O12 P5 C92 111.3(7) . . ?
O37 P6 O45 108.1(6) . . ?
O37 P6 O55 112.2(6) . . ?
O45 P6 O55 113.0(6) . . ?
O37 P6 C79 107.9(6) . . ?
O45 P6 C79 108.5(7) . . ?
O55 P6 C79 106.9(7) . . ?
O51 P7 O20 111.5(6) . . ?
O51 P7 O33 111.5(7) . . ?
O20 P7 O33 110.9(6) . . ?
O51 P7 C40 107.0(7) . . ?
O20 P7 C40 108.6(7) . . ?
O33 P7 C40 107.1(6) . . ?
O48 P8 O56 110.1(6) . . ?
O48 P8 O25 111.9(5) . . ?
O56 P8 O25 112.6(6) . . ?
O48 P8 C1 107.6(6) . . ?
O56 P8 C1 109.2(6) . . ?
O25 P8 C1 105.2(7) . . ?
C8 C1 C2 115.1(12) . . ?
C8 C1 P8 111.8(11) . . ?
C2 C1 P8 114.4(12) . . ?
C7 C2 C3 118.3(15) . . ?
C7 C2 C1 120.2(17) . . ?
C3 C2 C1 121.4(14) . . ?
C4 C3 C2 118.8(16) . . ?
C5 C4 C3 122.2(19) . . ?
C4 C5 C6 120.1(16) . . ?
C5 C6 C7 120.0(18) . . ?
C6 C7 C2 120.5(19) . . ?
C9 C8 C13 117.6(15) . . ?
C9 C8 C1 121.8(17) . . ?
C13 C8 C1 120.5(17) . . ?
C8 C9 C10 118.9(18) . . ?
C11 C10 C9 122(2) . . ?
C12 C11 C10 120.3(17) . . ?
C11 C12 C13 120(2) . . ?
C8 C13 C12 120(2) . . ?
C21 C14 C15 111.4(14) . . ?
C21 C14 P3 109.0(11) . . ?
C15 C14 P3 115.5(12) . . ?
C16 C15 C20 119(2) . . ?
C16 C15 C14 117(2) . . ?
C20 C15 C14 123.0(19) . . ?
C15 C16 C17 116(3) . . ?
C18 C17 C16 123(3) . . ?
C17 C18 C19 120(3) . . ?
C18 C19 C20 121(3) . . ?
C15 C20 C19 121(2) . . ?
C22 C21 C26 116.6(15) . . ?
C22 C21 C14 124.8(15) . . ?
C26 C21 C14 118.4(14) . . ?
C23 C22 C21 120.8(17) . . ?
C24 C23 C22 123(2) . . ?
C25 C24 C23 119.8(18) . . ?
C24 C25 C26 120.5(17) . . ?
C25 C26 C21 119.4(16) . . ?
C34 C27 C28 115.1(11) . . ?
C34 C27 P4 112.5(10) . . ?
C28 C27 P4 111.6(11) . . ?
C29 C28 C33 122.9(13) . . ?
C29 C28 C27 120.8(13) . . ?
C33 C28 C27 116.3(14) . . ?
C28 C29 C30 119.9(15) . . ?
C31 C30 C29 114.9(15) . . ?
C32 C31 C30 123.2(15) . . ?
C31 C32 C33 121.5(18) . . ?
C32 C33 C28 117.5(18) . . ?
C35 C34 C39 115.8(16) . . ?
C35 C34 C27 120.6(17) . . ?
C39 C34 C27 123.6(16) . . ?
C34 C35 C36 125(2) . . ?
C37 C36 C35 119(3) . . ?
C36 C37 C38 122(2) . . ?
C37 C38 C39 120(2) . . ?
C34 C39 C38 118.9(19) . . ?
C47 C40 C41 116.0(13) . . ?
C47 C40 P7 114.9(12) . . ?
C41 C40 P7 108.7(11) . . ?
C42 C41 C46 122.5(16) . . ?
C42 C41 C40 123.4(14) . . ?
C46 C41 C40 114.0(16) . . ?
C41 C42 C43 117.5(19) . . ?
C44 C43 C42 116.9(19) . . ?
C45 C44 C43 121(2) . . ?
C44 C45 C46 119(2) . . ?
C45 C46 C41 121(2) . . ?
C48 C47 C52 113(2) . . ?
C48 C47 C40 125(2) . . ?
C52 C47 C40 121.0(18) . . ?
C47 C48 C49 124(3) . . ?
C50 C49 C48 122(3) . . ?
C49 C50 C51 118(3) . . ?
C50 C51 C52 120(3) . . ?
C47 C52 C51 122(3) . . ?
C54 C53 C60 113.8(12) . . ?
C54 C53 P2 114.0(11) . . ?
C60 C53 P2 114.4(11) . . ?
C55 C54 C59 119.5(15) . . ?
C55 C54 C53 122.6(14) . . ?
C59 C54 C53 117.9(16) . . ?
C54 C55 C56 122.3(15) . . ?
C57 C56 C55 117.6(18) . . ?
C58 C57 C56 122.7(16) . . ?
C57 C58 C59 118.8(16) . . ?
C54 C59 C58 119.2(18) . . ?
C61 C60 C65 118.3(15) . . ?
C61 C60 C53 120.9(16) . . ?
C65 C60 C53 120.8(16) . . ?
C60 C61 C62 121.3(19) . . ?
C63 C62 C61 117(2) . . ?
C62 C63 C64 122.5(18) . . ?
C63 C64 C65 119.1(19) . . ?
C64 C65 C60 121.2(18) . . ?
C67 C66 C73 115.0(14) . . ?
C67 C66 P1 116.7(11) . . ?
C73 C66 P1 108.5(10) . . ?
C68 C67 C72 114(2) . . ?
C68 C67 C66 126(2) . . ?
C72 C67 C66 120.6(19) . . ?
C69 C68 C67 122(2) . . ?
C70 C69 C68 122(2) . . ?
C69 C70 C71 120(3) . . ?
C72 C71 C70 118(3) . . ?
C71 C72 C67 124(3) . . ?
C78 C73 C74 117.6(16) . . ?
C78 C73 C66 121.0(14) . . ?
C74 C73 C66 120.9(14) . . ?
C73 C74 C75 123.4(16) . . ?
C74 C75 C76 116.1(16) . . ?
C77 C76 C75 120.6(19) . . ?
C78 C77 C76 118(2) . . ?
C73 C78 C77 123(2) . . ?
C85 C79 C86 115.9(12) . . ?
C85 C79 P6 113.5(12) . . ?
C86 C79 P6 112.2(10) . . ?
C85 C80 C81 121(2) . . ?
C82 C81 C80 121(2) . . ?
C81 C82 C83 119.8(18) . . ?
C84 C83 C82 119.5(19) . . ?
C83 C84 C85 119.2(17) . . ?
C80 C85 C84 119.0(16) . . ?
C80 C85 C79 120.8(18) . . ?
C84 C85 C79 120.2(15) . . ?
C91 C86 C87 118.5(15) . . ?
C91 C86 C79 121.9(17) . . ?
C87 C86 C79 119.2(17) . . ?
C86 C87 C88 117(2) . . ?
C89 C88 C87 123(2) . . ?
C88 C89 C90 119.4(17) . . ?
C91 C90 C89 120.0(19) . . ?
C90 C91 C86 121.2(19) . . ?
C99 C92 C93 115.0(18) . . ?
C99 C92 P5 117.4(14) . . ?
C93 C92 P5 106.2(12) . . ?
C94 C93 C98 119.2(18) . . ?
C94 C93 C92 120.6(18) . . ?
C98 C93 C92 120.1(18) . . ?
C95 C94 C93 120(2) . . ?
C94 C95 C96 120(2) . . ?
C97 C96 C95 121(2) . . ?
C96 C97 C98 122(2) . . ?
C93 C98 C97 118(2) . . ?
C100 C99 C104 112(3) . . ?
C100 C99 C92 122(3) . . ?
C104 C99 C92 124(2) . . ?
C99 C100 C101 129(4) . . ?
C100 C101 C102 114(4) . . ?
C103 C102 C101 120(4) . . ?
C102 C103 C104 126(4) . . ?
C99 C104 C103 117(3) . . ?
N6 C105 C106 119(4) . . ?
N6 C108 C107 106(3) . . ?
N6 C109 C110 121(5) . . ?
N2 C112 C111 141(5) . . ?
N4 C115 C114 163(6) . . ?
N3 C117 C116 176(3) . . ?
N5 C129 C130 167(7) . . ?
C112 N2 C133 130(5) . . ?
C112 N2 C126 119(4) . . ?
C133 N2 C126 111(4) . . ?
C128 C133 N2 135(7) . . ?
C109 N6 C105 109(4) . . ?
C109 N6 C108 115(4) . . ?
C105 N6 C108 109(3) . . ?
V7 O3 V1 136.0(5) . . ?
V1 O2 V8 137.5(6) . . ?
P8 O56 V1 133.9(6) . . ?
P1 O4 V1 135.8(5) . . ?
V8 O6 V2 135.4(5) . . ?
V2 O7 V7 137.3(5) . . ?
P3 O8 V2 138.1(6) . . ?
P2 O9 V2 133.5(6) . . ?
V3 O11 V11 135.8(5) . . ?
P5 O12 V3 131.0(7) . . ?
V12 O14 V3 137.4(5) . . ?
P2 O18 V4 134.1(7) . . ?
P7 O20 V4 135.2(8) . . ?
P8 O25 V8 139.1(7) . . ?
P3 O26 V8 129.8(7) . . ?
P7 O33 V9 129.8(8) . . ?
V9 O34 V12 136.6(5) . . ?
V11 O35 V9 136.7(5) . . ?
P6 O37 V5 131.3(7) . . ?
P3 O42 V10 138.6(7) . . ?
P4 O43 V10 134.4(7) . . ?
P4 O44 V3 137.9(8) . . ?
P6 O45 V11 134.6(7) . . ?
P5 O46 V11 135.9(6) . . ?
P5 O47 V6 136.1(7) . . ?
P8 O48 V6 133.2(7) . . ?
P2 O49 V7 138.5(7) . . ?
P1 O50 V7 129.2(7) . . ?
P7 O51 V12 136.1(6) . . ?
P4 O52 V12 133.7(6) . . ?
P1 O54 V5 137.2(7) . . ?
P6 O55 V9 138.5(8) . . ?
C127 C126 N2 120(4) . . ?
N1 C135 C118 173(5) . . ?

loop_
_geom_bond_atom_site_label_1
_geom_bond_atom_site_label_2
_geom_bond_distance
_geom_bond_site_symmetry_2
_geom_bond_publ_flag
V1 O5 1.570(10) . ?
V1 O2 1.745(12) . ?
V1 O3 1.922(11) . ?
V1 O56 1.957(10) . ?
V1 O4 2.012(10) . ?
V2 O10 1.606(9) . ?
V2 O7 1.750(12) . ?
V2 O6 1.909(11) . ?
V2 O9 1.986(10) . ?
V2 O8 2.011(11) . ?
V3 O13 1.596(11) . ?
V3 O11 1.781(11) . ?
V3 O14 1.891(11) . ?
V3 O12 1.976(11) . ?
V3 O44 1.986(10) . ?
V4 O16 1.594(11) . ?
V4 O19 1.989(11) . ?
V4 O18 1.991(10) . ?
V4 O20 1.996(10) . ?
V4 O17 2.070(11) . ?
V4 O15 2.291(10) . ?
V5 O23 1.583(12) . ?
V5 O24 1.973(12) . ?
V5 O54 1.991(10) . ?
V5 O37 2.022(12) . ?
V5 O21 2.059(11) . ?
V5 O22 2.321(11) . ?
V6 O31 1.579(10) . ?
V6 O48 1.969(11) . ?
V6 O47 1.987(10) . ?
V6 O28 2.017(11) . ?
V6 O30 2.083(10) . ?
V6 O29 2.295(11) . ?
V7 O36 1.598(11) . ?
V7 O3 1.770(11) . ?
V7 O7 1.900(11) . ?
V7 O49 1.958(10) . ?
V7 O50 1.962(11) . ?
V8 O27 1.596(10) . ?
V8 O6 1.757(10) . ?
V8 O2 1.922(11) . ?
V8 O26 1.985(11) . ?
V8 O25 1.991(9) . ?
V9 O32 1.599(11) . ?
V9 O34 1.781(11) . ?
V9 O35 1.889(12) . ?
V9 O55 1.950(10) . ?
V9 O33 1.998(12) . ?
V10 O40 1.574(11) . ?
V10 O43 1.972(10) . ?
V10 O42 1.992(10) . ?
V10 O41 2.032(11) . ?
V10 O38 2.093(10) . ?
V10 O39 2.299(11) . ?
V11 O53 1.603(10) . ?
V11 O35 1.808(12) . ?
V11 O11 1.871(12) . ?
V11 O45 1.950(11) . ?
V11 O46 1.984(11) . ?
V12 O58 1.589(10) . ?
V12 O14 1.762(12) . ?
V12 O34 1.898(11) . ?
V12 O52 1.975(10) . ?
V12 O51 2.000(11) . ?
P1 O4 1.515(11) . ?
P1 O54 1.516(10) . ?
P1 O50 1.563(10) . ?
P1 C66 1.779(16) . ?
P2 O9 1.506(11) . ?
P2 O18 1.513(9) . ?
P2 O49 1.524(11) . ?
P2 C53 1.811(15) . ?
P3 O8 1.507(12) . ?
P3 O42 1.510(11) . ?
P3 O26 1.521(10) . ?
P3 C14 1.805(16) . ?
P4 O43 1.517(10) . ?
P4 O52 1.518(12) . ?
P4 O44 1.534(11) . ?
P4 C27 1.823(16) . ?
P5 O47 1.517(10) . ?
P5 O46 1.533(12) . ?
P5 O12 1.547(10) . ?
P5 C92 1.824(16) . ?
P6 O37 1.495(10) . ?
P6 O45 1.528(13) . ?
P6 O55 1.536(11) . ?
P6 C79 1.813(15) . ?
P7 O51 1.505(12) . ?
P7 O20 1.524(11) . ?
P7 O33 1.536(11) . ?
P7 C40 1.845(15) . ?
P8 O48 1.517(9) . ?
P8 O56 1.519(12) . ?
P8 O25 1.525(10) . ?
P8 C1 1.805(17) . ?
C1 C8 1.502(19) . ?
C1 C2 1.52(2) . ?
C2 C7 1.40(2) . ?
C2 C3 1.42(2) . ?
C3 C4 1.38(2) . ?
C4 C5 1.35(3) . ?
C5 C6 1.37(3) . ?
C6 C7 1.39(3) . ?
C8 C9 1.39(2) . ?
C8 C13 1.40(3) . ?
C9 C10 1.41(2) . ?
C10 C11 1.34(3) . ?
C11 C12 1.33(3) . ?
C12 C13 1.41(3) . ?
C14 C21 1.51(2) . ?
C14 C15 1.55(3) . ?
C15 C16 1.40(3) . ?
C15 C20 1.44(3) . ?
C16 C17 1.56(4) . ?
C17 C18 1.33(4) . ?
C18 C19 1.39(4) . ?
C19 C20 1.46(3) . ?
C21 C22 1.40(2) . ?
C21 C26 1.42(2) . ?
C22 C23 1.35(2) . ?
C23 C24 1.35(3) . ?
C24 C25 1.34(2) . ?
C25 C26 1.41(3) . ?
C27 C34 1.491(18) . ?
C27 C28 1.543(17) . ?
C28 C29 1.35(2) . ?
C28 C33 1.40(2) . ?
C29 C30 1.464(19) . ?
C30 C31 1.41(2) . ?
C31 C32 1.35(3) . ?
C32 C33 1.38(2) . ?
C34 C35 1.37(2) . ?
C34 C39 1.42(2) . ?
C35 C36 1.40(3) . ?
C36 C37 1.30(3) . ?
C37 C38 1.37(3) . ?
C38 C39 1.43(2) . ?
C40 C47 1.50(2) . ?
C40 C41 1.525(18) . ?
C41 C42 1.34(2) . ?
C41 C46 1.40(2) . ?
C42 C43 1.48(2) . ?
C43 C44 1.43(2) . ?
C44 C45 1.35(3) . ?
C45 C46 1.38(3) . ?
C47 C48 1.36(3) . ?
C47 C52 1.42(3) . ?
C48 C49 1.41(3) . ?
C49 C50 1.32(3) . ?
C50 C51 1.37(3) . ?
C51 C52 1.43(3) . ?
C53 C54 1.53(2) . ?
C53 C60 1.53(2) . ?
C54 C55 1.38(2) . ?
C54 C59 1.40(2) . ?
C55 C56 1.39(2) . ?
C56 C57 1.39(3) . ?
C57 C58 1.37(3) . ?
C58 C59 1.43(2) . ?
C60 C61 1.37(2) . ?
C60 C65 1.39(2) . ?
C61 C62 1.43(3) . ?
C62 C63 1.36(3) . ?
C63 C64 1.37(3) . ?
C64 C65 1.38(2) . ?
C66 C67 1.47(3) . ?
C66 C73 1.55(2) . ?
C67 C68 1.40(3) . ?
C67 C72 1.40(3) . ?
C68 C69 1.37(3) . ?
C69 C70 1.30(4) . ?
C70 C71 1.42(4) . ?
C71 C72 1.34(3) . ?
C73 C78 1.35(2) . ?
C73 C74 1.37(2) . ?
C74 C75 1.41(2) . ?
C75 C76 1.42(3) . ?
C76 C77 1.40(3) . ?
C77 C78 1.39(3) . ?
C79 C85 1.52(2) . ?
C79 C86 1.54(2) . ?
C80 C85 1.34(2) . ?
C80 C81 1.40(3) . ?
C81 C82 1.35(3) . ?
C82 C83 1.42(3) . ?
C83 C84 1.39(2) . ?
C84 C85 1.45(3) . ?
C86 C91 1.39(3) . ?
C86 C87 1.42(3) . ?
C87 C88 1.44(3) . ?
C88 C89 1.30(4) . ?
C89 C90 1.41(3) . ?
C90 C91 1.39(2) . ?
C92 C99 1.44(3) . ?
C92 C93 1.52(2) . ?
C93 C94 1.38(3) . ?
C93 C98 1.41(3) . ?
C94 C95 1.37(3) . ?
C95 C96 1.39(3) . ?
C96 C97 1.31(4) . ?
C97 C98 1.42(3) . ?
C99 C100 1.36(4) . ?
C99 C104 1.42(4) . ?
C100 C101 1.42(5) . ?
C101 C102 1.42(5) . ?
C102 C103 1.25(4) . ?
C103 C104 1.47(4) . ?
C105 N6 1.42(5) . ?
C105 C106 1.53(2) . ?
C107 C108 1.52(2) . ?
C108 N6 1.52(4) . ?
C109 N6 1.30(4) . ?
C109 C110 1.62(6) . ?
C112 N2 1.29(4) . ?
C112 C111 1.31(5) . ?
C114 C115 1.50(5) . ?
C115 N4 1.14(6) . ?
C116 C117 1.44(5) . ?
C117 N3 1.15(4) . ?
C118 C135 1.51(7) . ?
C129 N5 1.09(9) . ?
C129 C130 1.49(9) . ?
N1 C135 1.11(5) . ?
N2 C133 1.36(4) . ?
N2 C126 1.55(5) . ?
C133 C128 1.25(6) . ?
C126 C127 1.46(5) . ?
